data_4317268
loop_
_publ_author_name
'Yinfeng Han'
'Xiaoyan Li'
'Liqing Li'
'Chunlin Ma'
'Zhen Shen'
'You Song'
'Xiaozeng You'

_publ_contact_author_email hanyfeng@yahoo.cn
_publ_contact_author_name 'Yinfeng Han'
_publ_section_title
;
 Structures and Properties of Porous Coordination Polymers Based on
 Lanthanide Carboxylate Building Units
;
_journal_name_full 'Inorganic Chemistry'
_journal_page_first 10781
_journal_page_last 10787
_journal_paper_doi 10.1021/ic902194g
_journal_volume 49
_journal_year 2010
_chemical_formula_sum 'C31 H50 Ce N3 O15 S5'
_chemical_formula_weight 1005.16
_chemical_name_systematic
;
?
;
_space_group_IT_number 15
_symmetry_cell_setting monoclinic
_symmetry_space_group_name_Hall '-C 2yc'
_symmetry_space_group_name_H-M 'C 1 2/c 1'
_atom_sites_solution_hydrogens geom
_atom_sites_solution_primary direct
_atom_sites_solution_secondary difmap
_audit_creation_method SHELXL-2000
_cell_angle_alpha 90.00
_cell_angle_beta 102.482(14)
_cell_angle_gamma 90.00
_cell_formula_units_Z 8
_cell_length_a 27.4350(16)
_cell_length_b 16.8706(11)
_cell_length_c 28.128(2)
_cell_measurement_reflns_used 4201
_cell_measurement_temperature 291(2)
_cell_measurement_theta_max 28.00
_cell_measurement_theta_min 2.34
_cell_volume 12711.2(16)
_computing_cell_refinement SMART
_computing_data_collection 'SMART (Bruker, 2000)'
_computing_data_reduction 'SAINT (Bruker, 2000)'
_computing_molecular_graphics SHELXTL
_computing_publication_material SHELXTL
_computing_structure_refinement SHELXTL
_computing_structure_solution 'SHELXTL (Bruker, 2000)'
_diffrn_ambient_temperature 291(2)
_diffrn_measured_fraction_theta_full 0.994
_diffrn_measured_fraction_theta_max 0.994
_diffrn_measurement_device_type 'Bruker Smart Apex CCD '
_diffrn_measurement_method 'phi and omega scans'
_diffrn_radiation_monochromator graphite
_diffrn_radiation_source 'sealed tube'
_diffrn_radiation_type MoK\a
_diffrn_radiation_wavelength 0.71073
_diffrn_reflns_av_R_equivalents 0.0444
_diffrn_reflns_av_sigmaI/netI 0.0693
_diffrn_reflns_limit_h_max 27
_diffrn_reflns_limit_h_min -33
_diffrn_reflns_limit_k_max 20
_diffrn_reflns_limit_k_min -19
_diffrn_reflns_limit_l_max 34
_diffrn_reflns_limit_l_min -34
_diffrn_reflns_number 33822
_diffrn_reflns_theta_full 26.00
_diffrn_reflns_theta_max 26.00
_diffrn_reflns_theta_min 1.94
_exptl_absorpt_coefficient_mu 0.925
_exptl_absorpt_correction_T_max 0.81
_exptl_absorpt_correction_T_min 0.75
_exptl_absorpt_correction_type multi-scan
_exptl_absorpt_process_details 'SADABS; Bruker, 2000'
_exptl_crystal_colour red
_exptl_crystal_density_diffrn 1.050
_exptl_crystal_density_method 'not measured'
_exptl_crystal_description block
_exptl_crystal_F_000 4120
_exptl_crystal_size_max 0.32
_exptl_crystal_size_mid 0.26
_exptl_crystal_size_min 0.22
_refine_diff_density_max 1.304
_refine_diff_density_min -1.083
_refine_diff_density_rms 0.073
_refine_ls_extinction_method none
_refine_ls_goodness_of_fit_ref 1.042
_refine_ls_hydrogen_treatment constr
_refine_ls_matrix_type full
_refine_ls_number_parameters 569
_refine_ls_number_reflns 12426
_refine_ls_number_restraints 0
_refine_ls_restrained_S_all 1.042
_refine_ls_R_factor_all 0.0774
_refine_ls_R_factor_gt 0.0509
_refine_ls_shift/su_max 0.000
_refine_ls_shift/su_mean 0.000
_refine_ls_structure_factor_coef Fsqd
_refine_ls_weighting_details 'calc w=1/[\s^2^(Fo^2^)+(0.05P)^2^+1.66P] where P=(Fo^2^+2Fc^2^)/3'
_refine_ls_weighting_scheme calc
_refine_ls_wR_factor_gt 0.0970
_refine_ls_wR_factor_ref 0.1024
_reflns_number_gt 9394
_reflns_number_total 12426
_reflns_threshold_expression >2sigma(I)
_cod_data_source_file ic902194g_si_002_06.cif
_cod_data_source_block 7Ce
_cod_depositor_comments
;
The following automatic conversions were performed:

'_symmetry_cell_setting' value 'Monoclinic' changed to 'monoclinic'
according to the built-in table from CIF Core dictionary named
'cif_core.dic' version 2.4.1 from 2010-06-29.

Automatic conversion script
Id: cif_fix_values 1646 2011-03-28 12:23:43Z adriana 
;
_cod_original_cell_volume 12711.0(15)
_cod_original_sg_symbol_H-M 'C 1 2/c 1 '
_cod_database_code 4317268

loop_
_symmetry_equiv_pos_as_xyz
'x, y, z'
'-x, y, -z+1/2'
'x+1/2, y+1/2, z'
'-x+1/2, y+1/2, -z+1/2'
'-x, -y, -z'
'x, -y, z-1/2'
'-x+1/2, -y+1/2, -z'
'x+1/2, -y+1/2, z-1/2'

loop_
_atom_site_label
_atom_site_type_symbol
_atom_site_fract_x
_atom_site_fract_y
_atom_site_fract_z
_atom_site_U_iso_or_equiv
_atom_site_adp_type
_atom_site_occupancy
_atom_site_symmetry_multiplicity
_atom_site_calc_flag
_atom_site_refinement_flags
_atom_site_disorder_assembly
_atom_site_disorder_group
C1 C 0.13903(16) 0.7844(2) 0.10996(13) 0.0404(9) Uani 1 1 d . . .
C2 C 0.10120(15) 0.8059(2) 0.13889(13) 0.0399(9) Uani 1 1 d . . .
C3 C 0.11761(16) 0.7958(2) 0.18993(13) 0.0406(9) Uani 1 1 d . . .
H3 H 0.1509 0.7847 0.2034 0.049 Uiso 1 1 calc R . .
C4 C 0.08293(16) 0.8027(2) 0.21978(12) 0.0391(9) Uani 1 1 d . . .
H4 H 0.0937 0.8006 0.2535 0.047 Uiso 1 1 calc R . .
C5 C 0.03270(17) 0.8127(2) 0.19905(14) 0.0456(9) Uani 1 1 d . . .
C6 C 0.01552(16) 0.8159(2) 0.14755(14) 0.0427(9) Uani 1 1 d . . .
H6 H -0.0180 0.8242 0.1335 0.051 Uiso 1 1 calc R . .
C7 C 0.05034(15) 0.8062(2) 0.11917(14) 0.0403(9) Uani 1 1 d . . .
H7 H 0.0393 0.7996 0.0857 0.048 Uiso 1 1 calc R . .
C8 C 0.17245(14) 0.75140(18) -0.07698(13) 0.0327(7) Uani 1 1 d . . .
C9 C 0.13410(15) 0.7527(2) -0.12306(14) 0.0387(8) Uani 1 1 d . . .
C10 C 0.08471(15) 0.7519(2) -0.12041(13) 0.0371(8) Uani 1 1 d . . .
H10 H 0.0765 0.7512 -0.0900 0.045 Uiso 1 1 calc R . .
C11 C 0.04732(17) 0.7520(2) -0.16129(14) 0.0455(10) Uani 1 1 d . . .
H11 H 0.0140 0.7517 -0.1591 0.055 Uiso 1 1 calc R . .
C12 C 0.06016(17) 0.7526(2) -0.20473(15) 0.0450(9) Uani 1 1 d . . .
C13 C 0.10906(16) 0.7510(2) -0.21131(13) 0.0413(9) Uani 1 1 d . . .
H13 H 0.1161 0.7499 -0.2422 0.050 Uiso 1 1 calc R . .
C14 C 0.14753(15) 0.7513(2) -0.16853(13) 0.0368(8) Uani 1 1 d . . .
H14 H 0.1809 0.7505 -0.1705 0.044 Uiso 1 1 calc R . .
C15 C 0.26780(15) 0.6029(2) -0.01912(13) 0.0399(9) Uani 1 1 d . . .
C16 C 0.25912(14) 0.5182(2) -0.01256(13) 0.0357(8) Uani 1 1 d . . .
C17 C 0.28542(15) 0.4643(2) -0.03603(13) 0.0408(9) Uani 1 1 d . . .
H17 H 0.3061 0.4822 -0.0560 0.049 Uiso 1 1 calc R . .
C18 C 0.27969(17) 0.3849(2) -0.02854(15) 0.0499(10) Uani 1 1 d . . .
H18 H 0.2978 0.3486 -0.0426 0.060 Uiso 1 1 calc R . .
C19 C 0.24588(14) 0.3563(2) 0.00089(13) 0.0360(8) Uani 1 1 d . . .
C20 C 0.22028(16) 0.4090(2) 0.02099(14) 0.0449(10) Uani 1 1 d . . .
H20 H 0.1980 0.3905 0.0391 0.054 Uiso 1 1 calc R . .
C21 C 0.22532(13) 0.4897(2) 0.01621(12) 0.0327(7) Uani 1 1 d . . .
H21 H 0.2073 0.5249 0.0312 0.039 Uiso 1 1 calc R . .
C22 C 0.20127(16) 0.4964(2) 0.13314(14) 0.0439(9) Uani 1 1 d . . .
H22B H 0.1728 0.4787 0.1093 0.053 Uiso 1 1 calc R . .
H22C H 0.2022 0.4694 0.1633 0.053 Uiso 1 1 calc R . .
H22A H 0.2312 0.4851 0.1220 0.053 Uiso 1 1 calc R . .
C23 C 0.23639(15) 0.6276(2) 0.19902(14) 0.0443(9) Uani 1 1 d . . .
H23A H 0.2558 0.5827 0.2130 0.066 Uiso 1 1 calc R . .
H23B H 0.2163 0.6456 0.2209 0.066 Uiso 1 1 calc R . .
H23C H 0.2583 0.6695 0.1937 0.066 Uiso 1 1 calc R . .
C24 C 0.05280(14) 0.5948(2) 0.04719(13) 0.0389(8) Uani 1 1 d . . .
H24A H 0.0480 0.5385 0.0438 0.058 Uiso 1 1 calc R . .
H24B H 0.0209 0.6207 0.0420 0.058 Uiso 1 1 calc R . .
H24C H 0.0715 0.6066 0.0794 0.058 Uiso 1 1 calc R . .
C25 C 0.08606(15) 0.54640(19) -0.04022(12) 0.0355(8) Uani 1 1 d . . .
H25A H 0.0883 0.5656 -0.0718 0.053 Uiso 1 1 calc R . .
H25B H 0.0553 0.5178 -0.0427 0.053 Uiso 1 1 calc R . .
H25C H 0.1137 0.5118 -0.0280 0.053 Uiso 1 1 calc R . .
C26 C 0.30769(17) 0.4108(3) 0.22445(16) 0.0536(11) Uani 1 1 d . . .
H26A H 0.3234 0.4552 0.2429 0.064 Uiso 1 1 calc R . .
H26C H 0.3045 0.4211 0.1903 0.064 Uiso 1 1 calc R . .
H26B H 0.3277 0.3642 0.2334 0.064 Uiso 1 1 calc R . .
C27 C 0.23255(17) 0.2954(3) 0.24733(14) 0.0504(11) Uani 1 1 d . . .
H27A H 0.2288 0.2684 0.2167 0.060 Uiso 1 1 calc R . .
H27C H 0.2039 0.2852 0.2608 0.060 Uiso 1 1 calc R . .
H27B H 0.2620 0.2765 0.2693 0.060 Uiso 1 1 calc R . .
C28 C 0.60978(17) 0.0895(3) 0.66939(14) 0.0520(11) Uani 1 1 d . . .
H28A H 0.6177 0.0434 0.6525 0.078 Uiso 1 1 calc R . .
H28B H 0.6401 0.1144 0.6861 0.078 Uiso 1 1 calc R . .
H28C H 0.5909 0.1260 0.6464 0.078 Uiso 1 1 calc R . .
C29 C 0.50030(17) 0.0656(3) 0.69086(16) 0.0571(12) Uani 1 1 d . . .
H29A H 0.4862 0.1019 0.7105 0.068 Uiso 1 1 calc R . .
H29C H 0.4857 0.0141 0.6920 0.068 Uiso 1 1 calc R . .
H29B H 0.4937 0.0840 0.6578 0.068 Uiso 1 1 calc R . .
C30 C 0.38562(17) 0.5870(3) 0.37536(15) 0.0522(11) Uani 1 1 d . . .
H30A H 0.3504 0.5766 0.3668 0.078 Uiso 1 1 calc R . .
H30B H 0.3913 0.6429 0.3731 0.078 Uiso 1 1 calc R . .
H30C H 0.3987 0.5695 0.4081 0.078 Uiso 1 1 calc R . .
C31 C 0.49302(16) 0.5602(3) 0.33626(15) 0.0556(12) Uani 1 1 d . . .
H31A H 0.5074 0.5231 0.3174 0.083 Uiso 1 1 calc R . .
H31B H 0.5108 0.5580 0.3696 0.083 Uiso 1 1 calc R . .
H31C H 0.4953 0.6127 0.3238 0.083 Uiso 1 1 calc R . .
Ce1 Ce 0.201083(8) 0.732300(11) 0.046104(6) 0.03102(7) Uani 1 1 d . . .
N1 N -0.00523(14) 0.8148(2) 0.22509(12) 0.0500(9) Uani 1 1 d . . .
N2 N 0.02496(13) 0.7490(2) -0.24918(13) 0.0472(8) Uani 1 1 d . . .
N3 N 0.23547(12) 0.27989(16) 0.00526(11) 0.0383(7) Uani 1 1 d . . .
O1 O 0.18378(10) 0.77446(14) 0.12603(9) 0.0367(6) Uani 1 1 d . . .
O2 O 0.11996(10) 0.77642(15) 0.06344(9) 0.0426(6) Uani 1 1 d . . .
O3 O 0.16145(10) 0.75390(14) -0.03519(8) 0.0366(6) Uani 1 1 d . . .
O4 O 0.21640(10) 0.74712(12) -0.08620(9) 0.0335(5) Uani 1 1 d . . .
O5 O 0.24678(9) 0.64972(14) 0.00286(9) 0.0386(6) Uani 1 1 d . . .
O6 O 0.29780(9) 0.62284(13) -0.04606(7) 0.0311(5) Uani 1 1 d . . .
O7 O 0.22312(9) 0.62727(13) 0.10245(8) 0.0337(5) Uani 1 1 d . . .
O8 O 0.14023(9) 0.62724(14) 0.02634(9) 0.0366(5) Uani 1 1 d . . .
O9 O 0.23338(11) 0.42973(16) 0.28823(10) 0.0526(8) Uani 1 1 d . . .
O10 O 0.57869(10) -0.02585(15) 0.72111(8) 0.0393(6) Uani 1 1 d . . .
O11 O 0.38568(11) 0.56396(16) 0.28527(9) 0.0482(7) Uani 1 1 d . . .
O12 O 0.3988(3) 0.1177(4) 0.1627(3) 0.0504(18) Uani 0.40 1 d P . .
H12D H 0.3821 0.1607 0.1592 0.061 Uiso 0.40 1 d PR . .
H12A H 0.3940 0.0933 0.1880 0.061 Uiso 0.40 1 d PR . .
O13 O 0.4356(3) 0.1400(4) 0.1145(2) 0.0510(18) Uani 0.40 1 d P . .
H13B H 0.4270 0.1608 0.0863 0.061 Uiso 0.40 1 d PR . .
H13C H 0.4485 0.1753 0.1350 0.061 Uiso 0.40 1 d PR . .
O14 O 0.1409(3) 0.7485(4) 0.4291(3) 0.059(2) Uani 0.40 1 d P . .
H14C H 0.1501 0.7877 0.4138 0.071 Uiso 0.40 1 d PR . .
H14D H 0.1104 0.7383 0.4175 0.071 Uiso 0.40 1 d PR . .
O15 O 0.1756(3) 0.5677(4) 0.8953(3) 0.0555(19) Uani 0.40 1 d P . .
H15B H 0.1681 0.5493 0.9212 0.067 Uiso 0.40 1 d PR . .
H15C H 0.1499 0.5673 0.8723 0.067 Uiso 0.40 1 d PR . .
O16 O 0.4884(3) 0.3889(4) 0.4886(2) 0.0533(19) Uani 0.40 1 d P . .
H16A H 0.5160 0.3694 0.4849 0.064 Uiso 0.40 1 d PR . .
H16B H 0.4924 0.4117 0.5163 0.064 Uiso 0.40 1 d PR . .
O17 O 0.6366(3) 0.5522(4) 0.8583(3) 0.0535(18) Uani 0.40 1 d P . .
H17C H 0.6449 0.5106 0.8753 0.064 Uiso 0.40 1 d PR . .
H17E H 0.6146 0.5775 0.8696 0.064 Uiso 0.40 1 d PR . .
O18 O 0.2274(3) 0.3645(4) 0.8164(2) 0.0522(19) Uani 0.40 1 d P . .
H18B H 0.2188 0.3681 0.8440 0.063 Uiso 0.40 1 d PR . .
H18C H 0.2089 0.3946 0.7959 0.063 Uiso 0.40 1 d PR . .
O19 O 0.2448(4) 0.2422(6) 0.8622(3) 0.057(3) Uani 0.30 1 d P . .
H19A H 0.2172 0.2193 0.8626 0.068 Uiso 0.30 1 d PR . .
H19C H 0.2603 0.2510 0.8914 0.068 Uiso 0.30 1 d PR . .
O20 O 0.0722(3) 0.0288(5) 0.4743(3) 0.045(2) Uani 0.30 1 d P . .
H20B H 0.0707 -0.0216 0.4739 0.055 Uiso 0.30 1 d PR . .
H20C H 0.0429 0.0478 0.4657 0.055 Uiso 0.30 1 d PR . .
O21 O 0.4085(3) 0.8198(5) 0.4491(3) 0.040(2) Uani 0.30 1 d P . .
H21D H 0.3871 0.8169 0.4223 0.048 Uiso 0.30 1 d PR . .
H21A H 0.3942 0.8350 0.4718 0.048 Uiso 0.30 1 d PR . .
O22 O 0.4531(4) 0.7200(5) 0.4504(4) 0.053(3) Uani 0.30 1 d P . .
H22D H 0.4752 0.7204 0.4768 0.064 Uiso 0.30 1 d PR . .
H22E H 0.4350 0.6789 0.4497 0.064 Uiso 0.30 1 d PR . .
S1 S 0.19673(4) 0.59967(5) 0.14198(3) 0.0361(2) Uani 1 1 d . . .
S2 S 0.08762(3) 0.63056(5) 0.00148(3) 0.03462(19) Uani 1 1 d . . .
S3 S 0.23765(4) 0.39321(6) 0.23883(4) 0.0481(3) Uani 1 1 d . . .
S4 S 0.57123(4) 0.05899(6) 0.71547(4) 0.0467(3) Uani 1 1 d . . .
S5 S 0.41817(4) 0.53140(5) 0.33191(3) 0.0371(2) Uani 1 1 d . . .

loop_
_atom_site_aniso_label
_atom_site_aniso_U_11
_atom_site_aniso_U_22
_atom_site_aniso_U_33
_atom_site_aniso_U_23
_atom_site_aniso_U_13
_atom_site_aniso_U_12
C1 0.043(2) 0.042(2) 0.0366(19) -0.0083(15) 0.0097(17) -0.0026(17)
C2 0.051(3) 0.0279(18) 0.043(2) 0.0021(15) 0.0156(18) 0.0221(16)
C3 0.048(2) 0.0381(18) 0.0394(19) -0.0003(16) 0.0181(18) -0.0186(18)
C4 0.051(2) 0.0392(19) 0.0295(17) 0.0086(14) 0.0140(16) 0.0086(17)
C5 0.047(2) 0.046(2) 0.047(2) 0.0040(17) 0.0173(19) -0.0001(18)
C6 0.045(2) 0.0397(19) 0.044(2) 0.0056(17) 0.0109(18) 0.0145(17)
C7 0.043(2) 0.038(2) 0.043(2) -0.0175(16) 0.0160(18) -0.0173(16)
C8 0.042(2) 0.0181(14) 0.0389(18) -0.0038(13) 0.0114(16) 0.0001(14)
C9 0.039(2) 0.0364(17) 0.0378(19) -0.0036(15) 0.0028(16) -0.0012(16)
C10 0.042(2) 0.0407(19) 0.0301(17) 0.0064(15) 0.0103(15) 0.0052(17)
C11 0.045(2) 0.041(2) 0.045(2) 0.0172(17) -0.0029(18) -0.0090(18)
C12 0.053(3) 0.0369(19) 0.043(2) 0.0117(16) 0.0050(19) 0.0005(18)
C13 0.053(3) 0.0363(19) 0.0304(17) 0.0046(14) -0.0010(17) -0.0097(18)
C14 0.036(2) 0.0302(17) 0.0357(18) 0.0054(14) -0.0115(15) -0.0003(15)
C15 0.043(2) 0.041(2) 0.0387(19) -0.0054(16) 0.0165(17) -0.0078(17)
C16 0.035(2) 0.0367(18) 0.0401(18) 0.0010(15) 0.0178(16) -0.0042(15)
C17 0.042(2) 0.051(2) 0.0335(17) -0.0008(16) 0.0152(17) -0.0023(18)
C18 0.057(3) 0.044(2) 0.051(2) -0.0008(18) 0.014(2) 0.0019(19)
C19 0.034(2) 0.0334(18) 0.0399(18) -0.0062(15) 0.0070(16) -0.0050(15)
C20 0.051(2) 0.039(2) 0.055(2) -0.0251(18) 0.035(2) -0.0192(18)
C21 0.0227(17) 0.045(2) 0.0318(16) -0.0017(15) 0.0087(14) -0.0006(14)
C22 0.051(3) 0.0276(18) 0.048(2) 0.0077(16) -0.0019(18) -0.0059(16)
C23 0.048(2) 0.044(2) 0.044(2) -0.0091(17) 0.0169(18) -0.0072(18)
C24 0.035(2) 0.0315(17) 0.050(2) 0.0164(16) 0.0070(17) -0.0004(15)
C25 0.048(2) 0.0281(16) 0.0319(17) 0.0018(14) 0.0128(16) 0.0036(16)
C26 0.054(3) 0.055(2) 0.055(2) 0.003(2) 0.018(2) 0.019(2)
C27 0.056(3) 0.058(2) 0.044(2) -0.0192(19) 0.027(2) 0.016(2)
C28 0.057(3) 0.057(2) 0.043(2) 0.0136(19) 0.012(2) -0.012(2)
C29 0.049(3) 0.060(3) 0.054(2) -0.014(2) -0.006(2) 0.006(2)
C30 0.057(3) 0.056(2) 0.049(2) -0.0077(19) 0.024(2) 0.036(2)
C31 0.043(2) 0.069(3) 0.051(2) -0.020(2) 0.0014(19) 0.028(2)
Ce1 0.03294(12) 0.03299(11) 0.02679(10) -0.00332(7) 0.00572(8) -0.01119(8)
N1 0.054(2) 0.049(2) 0.0549(19) -0.0062(15) 0.0290(19) -0.0011(16)
N2 0.0432(19) 0.0515(18) 0.0467(18) 0.0089(15) 0.0089(16) -0.0093(15)
N3 0.0338(18) 0.0329(16) 0.0427(17) -0.0140(13) -0.0039(14) 0.0017(12)
O1 0.0351(15) 0.0383(13) 0.0388(13) -0.0065(10) 0.0127(11) -0.0114(11)
O2 0.0361(15) 0.0497(15) 0.0424(14) 0.0096(11) 0.0095(12) -0.0038(11)
O3 0.0420(15) 0.0340(12) 0.0326(12) -0.0030(10) 0.0052(11) -0.0108(11)
O4 0.0402(15) 0.0196(10) 0.0393(13) -0.0030(9) 0.0057(11) -0.0115(10)
O5 0.0369(15) 0.0342(12) 0.0439(14) 0.0039(11) 0.0073(12) 0.0072(11)
O6 0.0351(14) 0.0304(12) 0.0285(11) -0.0034(9) 0.0086(10) -0.0116(10)
O7 0.0434(15) 0.0302(12) 0.0277(11) -0.0075(9) 0.0078(10) -0.0145(10)
O8 0.0267(13) 0.0425(13) 0.0418(13) -0.0009(11) 0.0103(11) -0.0091(11)
O9 0.0458(17) 0.0515(16) 0.0458(15) 0.0269(13) -0.0226(13) -0.0054(13)
O10 0.0417(15) 0.0462(14) 0.0269(11) 0.0033(10) 0.0005(11) 0.0066(12)
O11 0.0511(18) 0.0532(16) 0.0401(14) -0.0044(12) 0.0094(13) 0.0137(13)
O12 0.047(4) 0.042(4) 0.064(4) -0.009(3) 0.014(3) 0.030(3)
O13 0.070(5) 0.055(4) 0.026(3) 0.002(3) 0.007(3) -0.024(4)
O14 0.083(6) 0.051(4) 0.043(4) 0.020(3) 0.016(4) 0.011(4)
O15 0.045(4) 0.031(3) 0.088(5) -0.009(3) 0.010(4) 0.004(3)
O16 0.040(4) 0.066(5) 0.045(4) -0.003(3) -0.011(3) 0.011(3)
O17 0.065(5) 0.034(3) 0.059(4) 0.011(3) 0.007(4) -0.001(3)
O18 0.053(5) 0.067(5) 0.034(3) -0.002(3) 0.003(3) 0.031(4)
O19 0.040(6) 0.062(6) 0.051(5) -0.020(5) -0.028(5) 0.014(5)
O20 0.047(5) 0.052(5) 0.044(5) -0.032(4) 0.027(4) -0.002(4)
O21 0.025(5) 0.056(5) 0.036(4) -0.012(4) 0.001(4) -0.014(4)
O22 0.049(6) 0.050(5) 0.059(6) 0.036(5) 0.010(5) 0.000(4)
S1 0.0456(6) 0.0269(4) 0.0389(5) -0.0078(3) 0.0157(4) -0.0003(4)
S2 0.0281(4) 0.0345(4) 0.0453(5) -0.0108(4) 0.0169(4) -0.0089(3)
S3 0.0486(6) 0.0519(6) 0.0450(5) -0.0238(4) 0.0130(5) 0.0150(5)
S4 0.0541(6) 0.0357(5) 0.0418(5) 0.0133(4) -0.0081(5) -0.0005(4)
S5 0.0334(5) 0.0458(5) 0.0378(4) 0.0085(4) 0.0206(4) 0.0160(4)

loop_
_atom_type_symbol
_atom_type_description
_atom_type_scat_dispersion_real
_atom_type_scat_dispersion_imag
_atom_type_scat_source
C C 0.0033 0.0016 'International Tables Vol C Tables 4.2.6.8 and 6.1.1.4'
H H 0.0000 0.0000 'International Tables Vol C Tables 4.2.6.8 and 6.1.1.4'
N N 0.0061 0.0033 'International Tables Vol C Tables 4.2.6.8 and 6.1.1.4'
O O 0.0106 0.0060 'International Tables Vol C Tables 4.2.6.8 and 6.1.1.4'
S S 0.1246 0.1234 'International Tables Vol C Tables 4.2.6.8 and 6.1.1.4'
Ce Ce -0.2486 2.6331 'International Tables Vol C Tables 4.2.6.8 and 6.1.1.4'

loop_
_geom_angle_atom_site_label_1
_geom_angle_atom_site_label_2
_geom_angle_atom_site_label_3
_geom_angle
_geom_angle_site_symmetry_1
_geom_angle_site_symmetry_3
_geom_angle_publ_flag
O1 C1 O2 120.5(4) . . ?
O1 C1 C2 126.2(3) . . ?
O2 C1 C2 113.3(3) . . ?
O1 C1 Ce1 60.4(2) . . ?
O2 C1 Ce1 60.32(19) . . ?
C2 C1 Ce1 172.5(3) . . ?
C7 C2 C3 118.5(4) . . ?
C7 C2 C1 122.7(3) . . ?
C3 C2 C1 114.6(3) . . ?
C4 C3 C2 119.2(4) . . ?
C4 C3 H3 120.4 . . ?
C2 C3 H3 120.4 . . ?
C5 C4 C3 120.0(3) . . ?
C5 C4 H4 120.0 . . ?
C3 C4 H4 120.0 . . ?
C4 C5 N1 124.6(4) . . ?
C4 C5 C6 120.8(4) . . ?
N1 C5 C6 114.4(4) . . ?
C7 C6 C5 117.8(4) . . ?
C7 C6 H6 121.1 . . ?
C5 C6 H6 121.1 . . ?
C6 C7 C2 122.1(4) . . ?
C6 C7 H7 118.9 . . ?
C2 C7 H7 118.9 . . ?
O3 C8 O4 127.2(3) . . ?
O3 C8 C9 122.7(4) . . ?
O4 C8 C9 110.1(3) . . ?
C10 C9 C14 120.3(3) . . ?
C10 C9 C8 118.3(3) . . ?
C14 C9 C8 121.3(4) . . ?
C11 C10 C9 121.7(4) . . ?
C11 C10 H10 119.2 . . ?
C9 C10 H10 119.2 . . ?
C12 C11 C10 118.0(4) . . ?
C12 C11 H11 121.0 . . ?
C10 C11 H11 121.0 . . ?
C11 C12 C13 124.8(4) . . ?
C11 C12 N2 123.0(4) . . ?
C13 C12 N2 112.1(4) . . ?
C12 C13 C14 116.6(4) . . ?
C12 C13 H13 121.7 . . ?
C14 C13 H13 121.7 . . ?
C9 C14 C13 118.6(4) . . ?
C9 C14 H14 120.7 . . ?
C13 C14 H14 120.7 . . ?
O5 C15 O6 124.3(3) . . ?
O5 C15 C16 117.3(3) . . ?
O6 C15 C16 118.3(3) . . ?
O5 C15 Ce1 74.0(2) . 7_565 ?
O6 C15 Ce1 50.36(17) . 7_565 ?
C16 C15 Ce1 168.7(3) . 7_565 ?
C17 C16 C21 120.4(3) . . ?
C17 C16 C15 117.1(3) . . ?
C21 C16 C15 122.5(3) . . ?
C18 C17 C16 118.1(4) . . ?
C18 C17 H17 121.0 . . ?
C16 C17 H17 121.0 . . ?
C17 C18 C19 121.4(4) . . ?
C17 C18 H18 119.3 . . ?
C19 C18 H18 119.3 . . ?
C20 C19 N3 117.6(4) . . ?
C20 C19 C18 118.7(3) . . ?
N3 C19 C18 123.4(3) . . ?
C19 C20 C21 123.0(4) . . ?
C19 C20 H20 118.5 . . ?
C21 C20 H20 118.5 . . ?
C20 C21 C16 118.4(3) . . ?
C20 C21 H21 120.8 . . ?
C16 C21 H21 120.8 . . ?
S1 C22 H22B 109.5 . . ?
S1 C22 H22C 109.5 . . ?
H22B C22 H22C 109.5 . . ?
S1 C22 H22A 109.5 . . ?
H22B C22 H22A 109.5 . . ?
H22C C22 H22A 109.5 . . ?
S1 C23 H23A 109.5 . . ?
S1 C23 H23B 109.5 . . ?
H23A C23 H23B 109.5 . . ?
S1 C23 H23C 109.5 . . ?
H23A C23 H23C 109.5 . . ?
H23B C23 H23C 109.5 . . ?
S2 C24 H24A 109.5 . . ?
S2 C24 H24B 109.5 . . ?
H24A C24 H24B 109.5 . . ?
S2 C24 H24C 109.5 . . ?
H24A C24 H24C 109.5 . . ?
H24B C24 H24C 109.5 . . ?
S2 C25 H25A 109.5 . . ?
S2 C25 H25B 109.5 . . ?
H25A C25 H25B 109.5 . . ?
S2 C25 H25C 109.5 . . ?
H25A C25 H25C 109.5 . . ?
H25B C25 H25C 109.5 . . ?
S3 C26 H26A 109.5 . . ?
S3 C26 H26C 109.5 . . ?
H26A C26 H26C 109.5 . . ?
S3 C26 H26B 109.5 . . ?
H26A C26 H26B 109.5 . . ?
H26C C26 H26B 109.5 . . ?
S3 C27 H27A 109.5 . . ?
S3 C27 H27C 109.5 . . ?
H27A C27 H27C 109.5 . . ?
S3 C27 H27B 109.5 . . ?
H27A C27 H27B 109.5 . . ?
H27C C27 H27B 109.5 . . ?
S4 C28 H28A 109.5 . . ?
S4 C28 H28B 109.5 . . ?
H28A C28 H28B 109.5 . . ?
S4 C28 H28C 109.5 . . ?
H28A C28 H28C 109.5 . . ?
H28B C28 H28C 109.5 . . ?
S4 C29 H29A 109.5 . . ?
S4 C29 H29C 109.5 . . ?
H29A C29 H29C 109.5 . . ?
S4 C29 H29B 109.5 . . ?
H29A C29 H29B 109.5 . . ?
H29C C29 H29B 109.5 . . ?
S5 C30 H30A 109.5 . . ?
S5 C30 H30B 109.5 . . ?
H30A C30 H30B 109.5 . . ?
S5 C30 H30C 109.5 . . ?
H30A C30 H30C 109.5 . . ?
H30B C30 H30C 109.5 . . ?
S5 C31 H31A 109.5 . . ?
S5 C31 H31B 109.5 . . ?
H31A C31 H31B 109.5 . . ?
S5 C31 H31C 109.5 . . ?
H31A C31 H31C 109.5 . . ?
H31B C31 H31C 109.5 . . ?
O4 Ce1 O3 130.45(9) 7_565 . ?
O4 Ce1 O7 72.92(8) 7_565 . ?
O3 Ce1 O7 140.25(7) . . ?
O4 Ce1 O5 76.70(8) 7_565 . ?
O3 Ce1 O5 77.06(9) . . ?
O7 Ce1 O5 79.47(8) . . ?
O4 Ce1 O8 140.58(8) 7_565 . ?
O3 Ce1 O8 74.76(8) . . ?
O7 Ce1 O8 70.65(8) . . ?
O5 Ce1 O8 82.35(8) . . ?
O4 Ce1 O6 80.80(7) 7_565 7_565 ?
O3 Ce1 O6 81.20(7) . 7_565 ?
O7 Ce1 O6 138.37(7) . 7_565 ?
O5 Ce1 O6 125.29(8) . 7_565 ?
O8 Ce1 O6 137.87(8) . 7_565 ?
O4 Ce1 O2 132.60(9) 7_565 . ?
O3 Ce1 O2 84.18(9) . . ?
O7 Ce1 O2 101.66(8) . . ?
O5 Ce1 O2 150.10(9) . . ?
O8 Ce1 O2 70.26(9) . . ?
O6 Ce1 O2 73.35(8) 7_565 . ?
O4 Ce1 O1 82.86(9) 7_565 . ?
O3 Ce1 O1 134.15(9) . . ?
O7 Ce1 O1 71.42(8) . . ?
O5 Ce1 O1 148.29(8) . . ?
O8 Ce1 O1 99.18(8) . . ?
O6 Ce1 O1 73.78(7) 7_565 . ?
O2 Ce1 O1 52.26(9) . . ?
O4 Ce1 C1 107.34(10) 7_565 . ?
O3 Ce1 C1 110.57(10) . . ?
O7 Ce1 C1 84.84(10) . . ?
O5 Ce1 C1 161.88(10) . . ?
O8 Ce1 C1 83.94(10) . . ?
O6 Ce1 C1 72.74(9) 7_565 . ?
O2 Ce1 C1 27.09(10) . . ?
O1 Ce1 C1 25.21(9) . . ?
O4 Ce1 O5 66.90(7) 7_565 7_565 ?
O3 Ce1 O5 67.02(8) . 7_565 ?
O7 Ce1 O5 137.39(8) . 7_565 ?
O5 Ce1 O5 78.15(8) . 7_565 ?
O8 Ce1 O5 139.99(7) . 7_565 ?
O6 Ce1 O5 47.14(7) 7_565 7_565 ?
O2 Ce1 O5 115.60(7) . 7_565 ?
O1 Ce1 O5 115.60(7) . 7_565 ?
C1 Ce1 O5 119.86(9) . 7_565 ?
O4 Ce1 C15 71.91(9) 7_565 7_565 ?
O3 Ce1 C15 73.20(9) . 7_565 ?
O7 Ce1 C15 143.49(9) . 7_565 ?
O5 Ce1 C15 101.53(9) . 7_565 ?
O8 Ce1 C15 145.86(9) . 7_565 ?
O6 Ce1 C15 23.76(9) 7_565 7_565 ?
O2 Ce1 C15 94.94(10) . 7_565 ?
O1 Ce1 C15 94.71(9) . 7_565 ?
C1 Ce1 C15 96.47(11) . 7_565 ?
O5 Ce1 C15 23.39(8) 7_565 7_565 ?
O4 Ce1 Ce1 65.76(6) 7_565 7_565 ?
O3 Ce1 Ce1 66.06(7) . 7_565 ?
O7 Ce1 Ce1 114.78(6) . 7_565 ?
O5 Ce1 Ce1 44.13(6) . 7_565 ?
O8 Ce1 Ce1 117.96(6) . 7_565 ?
O6 Ce1 Ce1 81.16(5) 7_565 7_565 ?
O2 Ce1 Ce1 143.41(6) . 7_565 ?
O1 Ce1 Ce1 142.53(6) . 7_565 ?
C1 Ce1 Ce1 153.83(8) . 7_565 ?
O5 Ce1 Ce1 34.02(5) 7_565 7_565 ?
C15 Ce1 Ce1 57.40(7) 7_565 7_565 ?
N1 N1 C5 121.5(5) 2 . ?
N2 N2 C12 121.5(4) 2_554 . ?
C19 N3 N3 123.4(4) . 7 ?
C1 O1 Ce1 94.4(2) . . ?
C1 O2 Ce1 92.6(2) . . ?
C8 O3 Ce1 138.0(2) . . ?
C8 O4 Ce1 138.5(2) . 7_565 ?
C15 O5 Ce1 175.2(2) . . ?
C15 O5 Ce1 82.6(2) . 7_565 ?
Ce1 O5 Ce1 101.85(8) . 7_565 ?
C15 O6 Ce1 105.9(2) . 7_565 ?
S1 O7 Ce1 128.61(15) . . ?
S2 O8 Ce1 130.04(15) . . ?
H12D O12 H12A 109.2 . . ?
H13B O13 H13C 109.5 . . ?
H14C O14 H14D 109.6 . . ?
H15B O15 H15C 109.5 . . ?
H16A O16 H16B 110.0 . . ?
H17C O17 H17E 109.1 . . ?
H18B O18 H18C 109.5 . . ?
H19A O19 H19C 108.9 . . ?
H20B O20 H20C 109.5 . . ?
H21D O21 H21A 109.7 . . ?
H22D O22 H22E 109.2 . . ?
O7 S1 C22 98.01(17) . . ?
O7 S1 C23 106.25(16) . . ?
C22 S1 C23 109.69(18) . . ?
O8 S2 C25 99.22(17) . . ?
O8 S2 C24 104.97(16) . . ?
C25 S2 C24 104.23(17) . . ?
O9 S3 C27 103.83(17) . . ?
O9 S3 C26 111.85(18) . . ?
C27 S3 C26 106.2(2) . . ?
O10 S4 C28 104.72(19) . . ?
O10 S4 C29 101.82(19) . . ?
C28 S4 C29 113.9(2) . . ?
O11 S5 C30 96.13(17) . . ?
O11 S5 C31 110.63(18) . . ?
C30 S5 C31 116.01(19) . . ?

loop_
_geom_bond_atom_site_label_1
_geom_bond_atom_site_label_2
_geom_bond_distance
_geom_bond_site_symmetry_2
_geom_bond_publ_flag
C1 O1 1.225(5) . ?
C1 O2 1.307(4) . ?
C1 C2 1.496(5) . ?
C1 Ce1 2.867(4) . ?
C2 C7 1.386(5) . ?
C2 C3 1.419(5) . ?
C3 C4 1.403(5) . ?
C3 H3 0.9300 . ?
C4 C5 1.386(6) . ?
C4 H4 0.9300 . ?
C5 N1 1.396(5) . ?
C5 C6 1.424(5) . ?
C6 C7 1.380(6) . ?
C6 H6 0.9300 . ?
C7 H7 0.9300 . ?
C8 O3 1.276(4) . ?
C8 O4 1.289(5) . ?
C8 C9 1.483(5) . ?
C9 C10 1.373(6) . ?
C9 C14 1.406(6) . ?
C10 C11 1.365(5) . ?
C10 H10 0.9300 . ?
C11 C12 1.343(6) . ?
C11 H11 0.9300 . ?
C12 C13 1.394(6) . ?
C12 N2 1.406(5) . ?
C13 C14 1.419(5) . ?
C13 H13 0.9300 . ?
C14 H14 0.9300 . ?
C15 O5 1.222(4) . ?
C15 O6 1.279(4) . ?
C15 C16 1.467(5) . ?
C15 Ce1 3.053(4) 7_565 ?
C16 C17 1.410(5) . ?
C16 C21 1.439(5) . ?
C17 C18 1.371(6) . ?
C17 H17 0.9300 . ?
C18 C19 1.452(6) . ?
C18 H18 0.9300 . ?
C19 C20 1.332(5) . ?
C19 N3 1.332(5) . ?
C20 C21 1.378(5) . ?
C20 H20 0.9300 . ?
C21 H21 0.9300 . ?
C22 S1 1.768(4) . ?
C22 H22B 0.9600 . ?
C22 H22C 0.9600 . ?
C22 H22A 0.9600 . ?
C23 S1 1.796(4) . ?
C23 H23A 0.9600 . ?
C23 H23B 0.9600 . ?
C23 H23C 0.9600 . ?
C24 S2 1.860(4) . ?
C24 H24A 0.9600 . ?
C24 H24B 0.9600 . ?
C24 H24C 0.9600 . ?
C25 S2 1.836(3) . ?
C25 H25A 0.9600 . ?
C25 H25B 0.9600 . ?
C25 H25C 0.9600 . ?
C26 S3 2.069(5) . ?
C26 H26A 0.9600 . ?
C26 H26C 0.9600 . ?
C26 H26B 0.9600 . ?
C27 S3 1.678(5) . ?
C27 H27A 0.9600 . ?
C27 H27C 0.9600 . ?
C27 H27B 0.9600 . ?
C28 S4 1.912(4) . ?
C28 H28A 0.9600 . ?
C28 H28B 0.9600 . ?
C28 H28C 0.9600 . ?
C29 S4 1.922(5) . ?
C29 H29A 0.9600 . ?
C29 H29C 0.9600 . ?
C29 H29B 0.9600 . ?
C30 S5 1.908(3) . ?
C30 H30A 0.9600 . ?
C30 H30B 0.9600 . ?
C30 H30C 0.9600 . ?
C31 S5 2.088(5) . ?
C31 H31A 0.9600 . ?
C31 H31B 0.9600 . ?
C31 H31C 0.9600 . ?
Ce1 O4 2.327(2) 7_565 ?
Ce1 O3 2.339(2) . ?
Ce1 O7 2.367(2) . ?
Ce1 O5 2.377(2) . ?
Ce1 O8 2.416(2) . ?
Ce1 O6 2.444(2) 7_565 ?
Ce1 O2 2.493(3) . ?
Ce1 O1 2.499(2) . ?
Ce1 O5 2.959(2) 7_565 ?
Ce1 C15 3.053(4) 7_565 ?
Ce1 Ce1 4.1590(6) 7_565 ?
N1 N1 1.369(7) 2 ?
N2 N2 1.360(7) 2_554 ?
N3 N3 1.358(6) 7 ?
O4 Ce1 2.327(2) 7_565 ?
O5 Ce1 2.959(2) 7_565 ?
O6 Ce1 2.444(2) 7_565 ?
O7 S1 1.525(2) . ?
O8 S2 1.463(2) . ?
O9 S3 1.547(3) . ?
O10 S4 1.450(3) . ?
O11 S5 1.520(3) . ?
O12 H12D 0.8516 . ?
O12 H12A 0.8565 . ?
O13 H13B 0.8535 . ?
O13 H13C 0.8513 . ?
O14 H14C 0.8547 . ?
O14 H14D 0.8492 . ?
O15 H15B 0.8573 . ?
O15 H15C 0.8486 . ?
O16 H16A 0.8532 . ?
O16 H16B 0.8543 . ?
O17 H17C 0.8519 . ?
O17 H17E 0.8553 . ?
O18 H18B 0.8583 . ?
O18 H18C 0.8503 . ?
O19 H19A 0.8521 . ?
O19 H19C 0.8516 . ?
O20 H20B 0.8522 . ?
O20 H20C 0.8498 . ?
O21 H21D 0.8498 . ?
O21 H21A 0.8579 . ?
O22 H22D 0.8495 . ?
O22 H22E 0.8521 . ?
